data_4333910
loop_
_publ_author_name
'Carla Bazzicalupi'
'Antonio Bianchi'
'Claudia Giorgi'
'Paola Gratteri'
'Palma Mariani'
'Barbara Valtancoli'

_publ_contact_author_address
;Department of Chemistry
University of Florence
Via della Lastruccia 3
50019 Sesto Fiorentino
Florence
Italy
;
_publ_contact_author_email antonio.bianchi@unifi.it
_publ_contact_author_name 'Prof. Antonio Bianchi'
_publ_section_title
;
 Metal Ion Binding by a G-2 Poly(ethylene imine) Dendrimer. Ion-Directed
 Self-Assembling of Hierarchical Mono- and Two-Dimensional Nanostructured
 Materials
;
_journal_name_full 'Inorganic Chemistry'
_journal_page_first 2125
_journal_page_last 2137
_journal_paper_doi 10.1021/ic3025292
_journal_volume 52
_journal_year 2013
_chemical_formula_sum 'C20 H59.5 Cl2.5 Cu3 N11 O13'
_chemical_formula_weight 941.53
_chemical_name_systematic
;
 ?
;
_space_group_IT_number 14
_symmetry_cell_setting monoclinic
_symmetry_space_group_name_Hall '-P 2yn'
_symmetry_space_group_name_H-M 'P 1 21/n 1'
_atom_sites_solution_hydrogens geom
_atom_sites_solution_primary direct
_atom_sites_solution_secondary difmap
_audit_creation_method SHELXL-97
_cell_angle_alpha 90.00
_cell_angle_beta 98.902(10)
_cell_angle_gamma 90.00
_cell_formula_units_Z 4
_cell_length_a 8.0139(7)
_cell_length_b 18.7502(9)
_cell_length_c 25.509(2)
_cell_measurement_reflns_used 4208
_cell_measurement_temperature 298
_cell_measurement_theta_max 27.7921
_cell_measurement_theta_min 4.1457
_cell_volume 3786.9(5)
_computing_cell_refinement
;
CrysAlis RED, Oxford Diffraction Ltd.,
Version 1.171.32.5 (release 08-05-2007 CrysAlis171 .NET)
(compiled May  8 2007,13:10:02)
;
_computing_data_collection
;
CrysAlis CCD, Oxford Diffraction Ltd.,
Version 1.171.32.5 (release 08-05-2007 CrysAlis171 .NET)
(compiled May  8 2007,13:10:02)
;
_computing_data_reduction
;
CrysAlis RED, Oxford Diffraction Ltd.,
Version 1.171.32.5 (release 08-05-2007 CrysAlis171 .NET)
(compiled May  8 2007,13:10:02)
;
_computing_molecular_graphics 'ORTEP3 Ver. 1.01\b (Farrugia, 1997)'
_computing_publication_material 'PARST93 (Nardelli, 1993)'
_computing_structure_refinement 'SHELXL-97 (Sheldrick, 1997)'
_computing_structure_solution 'SIR2004 (Burla, 2004)'
_diffrn_ambient_temperature 298
_diffrn_detector_area_resol_mean 16.4547
_diffrn_measured_fraction_theta_full 0.984
_diffrn_measured_fraction_theta_max 0.984
_diffrn_measurement_device_type CCD
_diffrn_measurement_method 'omega scan'
_diffrn_radiation_monochromator graphite
_diffrn_radiation_source 'Enhance (Mo) x-ray Source'
_diffrn_radiation_type MoK\a
_diffrn_radiation_wavelength 0.71073
_diffrn_reflns_av_R_equivalents 0.1162
_diffrn_reflns_av_sigmaI/netI 0.1101
_diffrn_reflns_limit_h_max 9
_diffrn_reflns_limit_h_min -9
_diffrn_reflns_limit_k_max 22
_diffrn_reflns_limit_k_min -22
_diffrn_reflns_limit_l_max 30
_diffrn_reflns_limit_l_min -30
_diffrn_reflns_number 15730
_diffrn_reflns_theta_full 25.03
_diffrn_reflns_theta_max 25.03
_diffrn_reflns_theta_min 3.36
_diffrn_standards_interval_count infinity
_diffrn_standards_interval_time infinity
_diffrn_standards_number 0
_exptl_absorpt_coefficient_mu 1.916
_exptl_absorpt_correction_T_max 1.00000
_exptl_absorpt_correction_T_min 0.74195
_exptl_absorpt_correction_type multi-scan
_exptl_absorpt_process_details
;
CrysAlisPro, Oxford Diffraction Ltd.,
Version 1.171.34.41 (release 13-09-2010 CrysAlis171 .NET)
(compiled Sep 13 2010,14:28:38)
empirical absorption correction using spherical harmonics,
 implemented in SCALE3 ABSPACK scaling algorithm.
;
_exptl_crystal_colour blue
_exptl_crystal_density_diffrn 1.651
_exptl_crystal_description prismatic
_exptl_crystal_F_000 1960
_exptl_crystal_size_max 0.3
_exptl_crystal_size_mid 0.2
_exptl_crystal_size_min 0.15
_refine_diff_density_max 1.413
_refine_diff_density_min -0.434
_refine_diff_density_rms 0.107
_refine_ls_extinction_method none
_refine_ls_goodness_of_fit_ref 0.858
_refine_ls_hydrogen_treatment constr
_refine_ls_matrix_type full
_refine_ls_number_parameters 457
_refine_ls_number_reflns 6589
_refine_ls_number_restraints 22
_refine_ls_restrained_S_all 0.877
_refine_ls_R_factor_all 0.0626
_refine_ls_R_factor_gt 0.0478
_refine_ls_shift/su_max 0.000
_refine_ls_shift/su_mean 0.000
_refine_ls_structure_factor_coef Fsqd
_refine_ls_weighting_details 'calc w=1/[\s^2^(Fo^2^)+(0.0173P)^2^+0.0000P] where P=(Fo^2^+2Fc^2^)/3'
_refine_ls_weighting_scheme calc
_refine_ls_wR_factor_gt 0.0818
_refine_ls_wR_factor_ref 0.0871
_reflns_number_gt 4616
_reflns_number_total 6589
_reflns_threshold_expression >2sigma(I)
_cod_data_source_file ic3025292_si_001_1.cif
_cod_data_source_block '[LCu3Cl(OH)0.5(NO3)0.5ox]Cl1.5(NO3)0.5.5.5H2O'
_cod_original_formula_sum 'C20 H59.50 Cl2.50 Cu3 N11 O13'
_cod_database_code 4333910

loop_
_symmetry_equiv_pos_as_xyz
'x, y, z'
'-x+1/2, y+1/2, -z+1/2'
'-x, -y, -z'
'x-1/2, -y-1/2, z-1/2'

loop_
_atom_site_label
_atom_site_type_symbol
_atom_site_fract_x
_atom_site_fract_y
_atom_site_fract_z
_atom_site_U_iso_or_equiv
_atom_site_adp_type
_atom_site_occupancy
_atom_site_symmetry_multiplicity
_atom_site_calc_flag
_atom_site_refinement_flags
Cu1 Cu 0.46028(5) 0.07028(2) 0.058489(19) 0.02528(13) Uani 1 1 d .
Cu2 Cu 0.11402(6) 0.30272(2) 0.36188(2) 0.02938(14) Uani 1 1 d .
Cu3 Cu 0.13231(6) 0.39806(2) 0.15582(2) 0.03363(14) Uani 1 1 d .
N1 N 0.3073(3) 0.30534(14) 0.16982(12) 0.0219(7) Uani 1 1 d .
C1 C 0.2635(5) 0.25296(17) 0.20967(16) 0.0277(9) Uani 1 1 d .
H1A H 0.3593 0.2219 0.2207 0.033 Uiso 1 1 calc R
H1B H 0.1697 0.2236 0.1936 0.033 Uiso 1 1 calc R
C2 C 0.2159(5) 0.29100(19) 0.25790(16) 0.0303(9) Uani 1 1 d .
H2A H 0.3054 0.3243 0.2710 0.036 Uiso 1 1 calc R
H2B H 0.1144 0.3186 0.2467 0.036 Uiso 1 1 calc R
C3 C 0.2928(5) 0.27078(17) 0.11682(15) 0.0271(9) Uani 1 1 d .
H3A H 0.3388 0.3028 0.0928 0.033 Uiso 1 1 calc R
H3B H 0.1742 0.2638 0.1031 0.033 Uiso 1 1 calc R
C4 C 0.3854(5) 0.19724(17) 0.11692(15) 0.0261(9) Uani 1 1 d .
H4A H 0.4922 0.1997 0.1406 0.031 Uiso 1 1 calc R
H4B H 0.3171 0.1606 0.1301 0.031 Uiso 1 1 calc R
C5 C 0.4760(5) 0.33630(18) 0.18653(17) 0.0286(9) Uani 1 1 d .
H5A H 0.5615 0.3028 0.1791 0.034 Uiso 1 1 calc R
H5B H 0.4927 0.3448 0.2245 0.034 Uiso 1 1 calc R
C6 C 0.4958(5) 0.40599(19) 0.15771(18) 0.0353(10) Uani 1 1 d .
H6A H 0.5998 0.4292 0.1734 0.042 Uiso 1 1 calc R
H6B H 0.5031 0.3962 0.1208 0.042 Uiso 1 1 calc R
N2 N 0.1859(4) 0.24394(14) 0.30260(13) 0.0279(8) Uani 1 1 d .
N3 N 0.4169(4) 0.17730(15) 0.06230(12) 0.0222(7) Uani 1 1 d .
N4 N 0.3498(4) 0.45474(16) 0.16083(14) 0.0341(8) Uani 1 1 d .
C7 C 0.0417(5) 0.19433(19) 0.28670(17) 0.0320(9) Uani 1 1 d .
H7A H 0.0406 0.1578 0.3136 0.038 Uiso 1 1 calc R
H7B H 0.0537 0.1712 0.2535 0.038 Uiso 1 1 calc R
C8 C -0.1242(5) 0.2370(2) 0.28029(19) 0.0416(11) Uani 1 1 d .
H8A H -0.1312 0.2692 0.2503 0.050 Uiso 1 1 calc R
H8B H -0.2206 0.2052 0.2747 0.050 Uiso 1 1 calc R
N5 N -0.1208(4) 0.27776(17) 0.33038(15) 0.0413(9) Uani 1 1 d .
H5C H -0.1682 0.2515 0.3537 0.050 Uiso 1 1 calc R
H5D H -0.1819 0.3179 0.3238 0.050 Uiso 1 1 calc R
C9 C 0.3422(5) 0.2064(2) 0.32835(16) 0.0326(10) Uani 1 1 d .
H9A H 0.3122 0.1681 0.3507 0.039 Uiso 1 1 calc R
H9B H 0.4007 0.1859 0.3014 0.039 Uiso 1 1 calc R
C10 C 0.4541(5) 0.2583(2) 0.36091(17) 0.0356(10) Uani 1 1 d .
H10A H 0.5014 0.2914 0.3379 0.043 Uiso 1 1 calc R
H10B H 0.5466 0.2333 0.3822 0.043 Uiso 1 1 calc R
N6 N 0.3543(4) 0.29832(16) 0.39618(14) 0.0370(9) Uani 1 1 d .
H6C H 0.3959 0.3427 0.4017 0.044 Uiso 1 1 calc R
H6D H 0.3619 0.2762 0.4278 0.044 Uiso 1 1 calc R
C11 C 0.2697(5) 0.1880(2) 0.02076(16) 0.0321(10) Uani 1 1 d .
H11A H 0.3022 0.1814 -0.0140 0.038 Uiso 1 1 calc R
H11B H 0.2263 0.2360 0.0228 0.038 Uiso 1 1 calc R
C12 C 0.1347(5) 0.13388(18) 0.02924(17) 0.0305(9) Uani 1 1 d .
H12A H 0.0949 0.1427 0.0627 0.037 Uiso 1 1 calc R
H12B H 0.0394 0.1369 0.0008 0.037 Uiso 1 1 calc R
N7 N 0.2147(4) 0.06313(15) 0.02966(13) 0.0288(8) Uani 1 1 d .
H7C H 0.2017 0.0456 -0.0036 0.035 Uiso 1 1 calc R
H7D H 0.1643 0.0330 0.0498 0.035 Uiso 1 1 calc R
C13 C 0.5716(5) 0.21398(19) 0.04956(16) 0.0288(9) Uani 1 1 d .
H13A H 0.5750 0.2628 0.0623 0.035 Uiso 1 1 calc R
H13B H 0.5700 0.2149 0.0115 0.035 Uiso 1 1 calc R
C14 C 0.7259(5) 0.17353(18) 0.07626(17) 0.0297(9) Uani 1 1 d .
H14A H 0.8273 0.1923 0.0649 0.036 Uiso 1 1 calc R
H14B H 0.7370 0.1784 0.1145 0.036 Uiso 1 1 calc R
N8 N 0.7024(4) 0.09739(14) 0.06074(14) 0.0300(8) Uani 1 1 d .
H8C H 0.7682 0.0698 0.0843 0.036 Uiso 1 1 calc R
H8D H 0.7331 0.0906 0.0286 0.036 Uiso 1 1 calc R
C15 C 0.3294(6) 0.5057(2) 0.1151(2) 0.0488(12) Uani 1 1 d .
H15A H 0.2628 0.5464 0.1231 0.059 Uiso 1 1 calc R
H15B H 0.4393 0.5230 0.1094 0.059 Uiso 1 1 calc R
C16 C 0.2443(7) 0.4699(3) 0.0663(2) 0.0613(14) Uani 1 1 d .
H16A H 0.2158 0.5045 0.0380 0.074 Uiso 1 1 calc R
H16B H 0.3186 0.4344 0.0546 0.074 Uiso 1 1 calc R
N9 N 0.0884(5) 0.43525(19) 0.07888(15) 0.0531(11) Uani 1 1 d .
H9C H 0.0589 0.3988 0.0564 0.064 Uiso 1 1 calc R
H9D H 0.0030 0.4669 0.0751 0.064 Uiso 1 1 calc R
C17 C 0.3722(5) 0.4921(2) 0.21310(19) 0.0376(11) Uani 1 1 d .
H17A H 0.4512 0.5312 0.2128 0.045 Uiso 1 1 calc R
H17B H 0.4181 0.4592 0.2410 0.045 Uiso 1 1 calc R
C18 C 0.2047(6) 0.5203(2) 0.22384(19) 0.0420(11) Uani 1 1 d .
H18A H 0.2165 0.5392 0.2596 0.050 Uiso 1 1 calc R
H18B H 0.1669 0.5585 0.1992 0.050 Uiso 1 1 calc R
N10 N 0.0803(4) 0.46221(15) 0.21755(14) 0.0347(8) Uani 1 1 d .
H10C H -0.0249 0.4800 0.2100 0.042 Uiso 1 1 calc R
H10D H 0.0880 0.4367 0.2477 0.042 Uiso 1 1 calc R
C19 C 0.4583(5) -0.0755(2) 0.08206(16) 0.0304(9) Uani 1 1 d .
C20 C 0.4271(5) -0.0411(2) 0.13606(16) 0.0303(9) Uani 1 1 d .
O4 O 0.3946(3) -0.08451(13) 0.17117(11) 0.0315(6) Uani 1 1 d U
O1 O 0.4923(3) -0.03446(12) 0.04672(10) 0.0280(6) Uani 1 1 d .
O3 O 0.4527(3) -0.14165(12) 0.07756(11) 0.0325(7) Uani 1 1 d .
O2 O 0.4378(4) 0.02485(12) 0.13906(11) 0.0337(7) Uani 1 1 d .
Cl1 Cl -0.01876(13) -0.04149(5) 0.09071(4) 0.0352(2) Uani 1 1 d .
Cl2 Cl -0.10516(13) 0.33139(6) 0.14901(5) 0.0458(3) Uani 1 1 d .
Cl3 Cl 0.7340(6) 0.0562(3) 0.2095(2) 0.1331(17) Uani 0.50 1 d P
N11 N -0.0210(17) 0.1657(7) 0.4436(6) 0.105(2) Uani 0.50 1 d P
O5 O 0.0905(6) 0.18380(17) 0.42134(18) 0.0824(14) Uani 1 1 d .
O6 O -0.1752(12) 0.1792(5) 0.4286(4) 0.105(2) Uani 0.50 1 d P
O7 O -0.0056(12) 0.1274(5) 0.4877(4) 0.105(2) Uani 0.50 1 d P
N12 N 0.6840(17) 0.0811(6) 0.2353(6) 0.121(2) Uani 0.50 1 d PD
O8 O 0.7190(13) 0.0182(5) 0.2548(5) 0.121(2) Uani 0.50 1 d PD
O9 O 0.7454(14) 0.1102(5) 0.1950(5) 0.121(2) Uani 0.50 1 d PD
O10 O 0.5809(13) 0.1136(5) 0.2582(5) 0.121(2) Uani 0.50 1 d PD
OW1 O 0.0387(5) 0.09856(15) 0.16502(13) 0.0575(9) Uani 1 1 d .
OW2 O 0.0947(8) 0.4279(3) -0.0662(3) 0.165(3) Uani 1 1 d .
OW4 O 0.8326(4) -0.09243(14) 0.19139(12) 0.0420(7) Uani 1 1 d .
OW3 O -0.0822(3) 0.31681(11) -0.01010(9) 0.0179(5) Uani 1 1 d U
OW5 O 0.6444(16) 0.4045(5) 0.0404(5) 0.144(5) Uani 0.50 1 d P
OW6 O 0.2145(2) 0.41689(10) -0.17236(8) 0.0107(5) Uani 1 1 d U

loop_
_atom_site_aniso_label
_atom_site_aniso_U_11
_atom_site_aniso_U_22
_atom_site_aniso_U_33
_atom_site_aniso_U_23
_atom_site_aniso_U_13
_atom_site_aniso_U_12
Cu1 0.0306(3) 0.0175(2) 0.0296(3) -0.0014(2) 0.0108(2) 0.0005(2)
Cu2 0.0382(3) 0.0199(2) 0.0343(3) -0.0004(2) 0.0189(2) 0.0000(2)
Cu3 0.0347(3) 0.0253(3) 0.0406(3) -0.0077(2) 0.0051(2) 0.0052(2)
N1 0.0250(16) 0.0210(16) 0.0192(18) -0.0077(13) 0.0015(13) -0.0028(13)
C1 0.038(2) 0.0137(18) 0.035(2) -0.0025(17) 0.0200(18) -0.0011(16)
C2 0.037(2) 0.024(2) 0.034(3) 0.0011(18) 0.0168(18) 0.0007(17)
C3 0.042(2) 0.0182(19) 0.023(2) -0.0071(17) 0.0123(17) 0.0063(17)
C4 0.035(2) 0.0162(18) 0.030(2) 0.0004(17) 0.0135(18) 0.0046(16)
C5 0.036(2) 0.0133(18) 0.040(3) -0.0019(17) 0.0156(19) 0.0007(16)
C6 0.036(2) 0.023(2) 0.049(3) -0.002(2) 0.014(2) 0.0077(18)
N2 0.0344(18) 0.0154(15) 0.038(2) 0.0012(14) 0.0175(16) 0.0010(14)
N3 0.0246(16) 0.0220(16) 0.0186(18) -0.0013(13) -0.0010(13) -0.0033(13)
N4 0.043(2) 0.0257(18) 0.035(2) 0.0006(16) 0.0099(16) 0.0023(15)
C7 0.039(2) 0.026(2) 0.031(3) 0.0020(18) 0.0061(18) 0.0009(18)
C8 0.046(3) 0.027(2) 0.055(3) 0.003(2) 0.016(2) 0.002(2)
N5 0.042(2) 0.0298(19) 0.057(3) -0.0012(18) 0.0239(19) -0.0002(16)
C9 0.042(2) 0.026(2) 0.034(3) -0.0016(18) 0.018(2) -0.0011(18)
C10 0.035(2) 0.032(2) 0.043(3) 0.000(2) 0.016(2) 0.0013(18)
N6 0.051(2) 0.0227(17) 0.041(2) 0.0001(16) 0.0199(17) 0.0006(15)
C11 0.043(2) 0.027(2) 0.029(3) -0.0061(19) 0.014(2) 0.0000(18)
C12 0.024(2) 0.027(2) 0.041(3) -0.0034(19) 0.0070(18) 0.0071(17)
N7 0.0343(18) 0.0287(17) 0.025(2) -0.0045(15) 0.0094(15) -0.0044(14)
C13 0.035(2) 0.0206(19) 0.035(3) -0.0027(17) 0.0198(19) -0.0062(16)
C14 0.036(2) 0.022(2) 0.033(3) -0.0075(17) 0.0117(18) -0.0053(17)
N8 0.0314(18) 0.0175(16) 0.041(2) -0.0046(15) 0.0053(15) 0.0034(13)
C15 0.069(3) 0.030(2) 0.046(3) 0.003(2) 0.007(3) 0.005(2)
C16 0.088(4) 0.054(3) 0.040(3) 0.017(3) 0.005(3) 0.007(3)
N9 0.063(3) 0.039(2) 0.047(3) -0.0102(19) -0.023(2) 0.006(2)
C17 0.039(2) 0.022(2) 0.050(3) -0.008(2) 0.002(2) -0.0020(18)
C18 0.059(3) 0.027(2) 0.038(3) -0.011(2) 0.001(2) 0.005(2)
N10 0.047(2) 0.0169(16) 0.041(2) -0.0015(15) 0.0104(17) 0.0038(15)
C19 0.038(2) 0.026(2) 0.031(3) 0.0004(19) 0.0157(19) 0.0010(18)
C20 0.038(2) 0.026(2) 0.028(3) 0.0047(19) 0.0074(19) 0.0008(18)
O4 0.0393(13) 0.0275(12) 0.0288(13) -0.0004(11) 0.0084(11) -0.0010(10)
O1 0.0376(15) 0.0210(14) 0.0292(17) -0.0023(12) 0.0173(12) -0.0017(11)
O3 0.0559(18) 0.0175(14) 0.0297(17) -0.0004(12) 0.0242(14) 0.0005(12)
O2 0.0601(18) 0.0154(13) 0.0270(17) 0.0003(12) 0.0118(14) 0.0009(12)
Cl1 0.0449(6) 0.0252(5) 0.0382(7) -0.0003(5) 0.0150(5) 0.0004(4)
Cl2 0.0320(6) 0.0408(6) 0.0630(9) -0.0119(6) 0.0021(5) 0.0012(5)
Cl3 0.122(4) 0.128(4) 0.155(5) -0.025(4) 0.038(3) 0.000(3)
N11 0.104(5) 0.109(5) 0.090(5) -0.011(4) -0.026(4) -0.009(4)
O5 0.120(3) 0.042(2) 0.102(4) 0.003(2) 0.072(3) -0.001(2)
O6 0.104(5) 0.109(5) 0.090(5) -0.011(4) -0.026(4) -0.009(4)
O7 0.104(5) 0.109(5) 0.090(5) -0.011(4) -0.026(4) -0.009(4)
N12 0.134(5) 0.075(4) 0.175(7) 0.019(4) 0.086(4) -0.009(3)
O8 0.134(5) 0.075(4) 0.175(7) 0.019(4) 0.086(4) -0.009(3)
O9 0.134(5) 0.075(4) 0.175(7) 0.019(4) 0.086(4) -0.009(3)
O10 0.134(5) 0.075(4) 0.175(7) 0.019(4) 0.086(4) -0.009(3)
OW1 0.095(3) 0.0317(17) 0.047(2) -0.0054(15) 0.0127(18) -0.0048(16)
OW2 0.202(7) 0.129(5) 0.173(7) 0.013(4) 0.057(5) 0.046(4)
OW4 0.0508(19) 0.0414(17) 0.0350(19) 0.0005(14) 0.0111(14) -0.0012(14)
OW3 0.0216(8) 0.0131(8) 0.0166(9) -0.0089(7) -0.0043(7) 0.0044(7)
OW5 0.186(12) 0.118(8) 0.146(11) 0.060(8) 0.086(9) 0.034(8)
OW6 0.0077(9) 0.0135(10) 0.0116(11) 0.0019(9) 0.0040(8) 0.0021(8)

loop_
_atom_type_symbol
_atom_type_description
_atom_type_scat_dispersion_real
_atom_type_scat_dispersion_imag
_atom_type_scat_source
C C 0.0033 0.0016 'International Tables Vol C Tables 4.2.6.8 and 6.1.1.4'
H H 0.0000 0.0000 'International Tables Vol C Tables 4.2.6.8 and 6.1.1.4'
N N 0.0061 0.0033 'International Tables Vol C Tables 4.2.6.8 and 6.1.1.4'
O O 0.0106 0.0060 'International Tables Vol C Tables 4.2.6.8 and 6.1.1.4'
Cu Cu 0.3201 1.2651 'International Tables Vol C Tables 4.2.6.8 and 6.1.1.4'
Cl Cl 0.1484 0.1585 'International Tables Vol C Tables 4.2.6.8 and 6.1.1.4'

loop_
_geom_angle_atom_site_label_1
_geom_angle_atom_site_label_2
_geom_angle_atom_site_label_3
_geom_angle
_geom_angle_site_symmetry_1
_geom_angle_site_symmetry_3
N7 Cu1 N8 157.74(13) . .
N7 Cu1 O1 91.18(11) . .
N8 Cu1 O1 96.15(10) . .
N7 Cu1 N3 85.31(12) . .
N8 Cu1 N3 85.43(11) . .
O1 Cu1 N3 174.03(12) . .
N7 Cu1 O2 95.58(12) . .
N8 Cu1 O2 106.48(12) . .
O1 Cu1 O2 78.30(9) . .
N3 Cu1 O2 106.82(10) . .
N5 Cu2 N6 163.92(13) . .
N5 Cu2 O3 94.90(12) . 2
N6 Cu2 O3 92.18(12) . 2
N5 Cu2 N2 86.04(13) . .
N6 Cu2 N2 86.44(13) . .
O3 Cu2 N2 177.91(12) 2 .
N5 Cu2 O4 95.55(12) . 2
N6 Cu2 O4 99.99(11) . 2
O3 Cu2 O4 78.78(10) 2 2
N2 Cu2 O4 103.00(11) . 2
N4 Cu3 N9 84.34(15) . .
N4 Cu3 N10 85.41(13) . .
N9 Cu3 N10 120.13(14) . .
N4 Cu3 N1 83.41(11) . .
N9 Cu3 N1 115.29(13) . .
N10 Cu3 N1 121.75(12) . .
N4 Cu3 Cl2 177.84(9) . .
N9 Cu3 Cl2 95.52(11) . .
N10 Cu3 Cl2 96.51(9) . .
N1 Cu3 Cl2 94.72(8) . .
C5 N1 C3 112.0(3) . .
C5 N1 C1 111.3(3) . .
C3 N1 C1 109.8(3) . .
C5 N1 Cu3 105.42(19) . .
C3 N1 Cu3 103.6(2) . .
C1 N1 Cu3 114.4(2) . .
N1 C1 C2 110.9(3) . .
N2 C2 C1 115.6(3) . .
N1 C3 C4 114.3(3) . .
N3 C4 C3 111.4(3) . .
N1 C5 C6 111.0(3) . .
N4 C6 C5 111.0(3) . .
C7 N2 C2 111.8(3) . .
C7 N2 C9 112.8(3) . .
C2 N2 C9 113.0(3) . .
C7 N2 Cu2 104.2(2) . .
C2 N2 Cu2 110.3(2) . .
C9 N2 Cu2 104.1(2) . .
C11 N3 C13 112.3(3) . .
C11 N3 C4 113.8(3) . .
C13 N3 C4 110.6(3) . .
C11 N3 Cu1 102.9(2) . .
C13 N3 Cu1 106.8(2) . .
C4 N3 Cu1 110.1(2) . .
C17 N4 C6 110.3(3) . .
C17 N4 C15 112.3(3) . .
C6 N4 C15 109.9(3) . .
C17 N4 Cu3 106.6(2) . .
C6 N4 Cu3 110.4(2) . .
C15 N4 Cu3 107.2(3) . .
N2 C7 C8 109.0(3) . .
N5 C8 C7 106.0(3) . .
C8 N5 Cu2 111.1(2) . .
C10 C9 N2 109.2(3) . .
C9 C10 N6 109.4(3) . .
C10 N6 Cu2 109.1(3) . .
N3 C11 C12 108.4(3) . .
N7 C12 C11 106.4(3) . .
C12 N7 Cu1 110.2(2) . .
N3 C13 C14 108.5(3) . .
N8 C14 C13 107.4(3) . .
C14 N8 Cu1 109.5(2) . .
C16 C15 N4 110.2(4) . .
N9 C16 C15 107.9(4) . .
C16 N9 Cu3 109.2(3) . .
N4 C17 C18 109.9(3) . .
N10 C18 C17 109.2(3) . .
C18 N10 Cu3 107.5(2) . .
O1 C19 O3 123.8(4) . .
O1 C19 C20 117.5(3) . .
O3 C19 C20 118.7(3) . .
O2 C20 O4 128.0(4) . .
O2 C20 C19 116.3(3) . .
O4 C20 C19 115.7(3) . .
C20 O4 Cu2 109.4(2) . 2_545
C19 O1 Cu1 116.6(2) . .
C19 O3 Cu2 117.2(2) . 2_545
C20 O2 Cu1 109.5(2) . .
N12 Cl3 O9 81.0(9) . .
N12 Cl3 O8 64.5(9) . .
O9 Cl3 O8 142.1(9) . .
N12 Cl3 O10 10.0(10) . .
O9 Cl3 O10 79.4(6) . .
O8 Cl3 O10 69.2(5) . .
O5 N11 O6 125.1(14) . .
O5 N11 O7 125.9(13) . .
O6 N11 O7 109.0(14) . .
N11 O7 OW5 142.6(11) . 4_566
Cl3 N12 O10 162.4(18) . .
Cl3 N12 O8 74.2(11) . .
O10 N12 O8 112.8(11) . .
Cl3 N12 O9 54.2(8) . .
O10 N12 O9 121.1(12) . .
O8 N12 O9 126.2(13) . .
N12 O8 Cl3 41.3(7) . .
Cl3 O9 N12 44.9(7) . .
N12 O10 Cl3 7.6(8) . .

loop_
_geom_bond_atom_site_label_1
_geom_bond_atom_site_label_2
_geom_bond_distance
_geom_bond_site_symmetry_2
Cu1 N7 1.996(3) .
Cu1 N8 1.998(3) .
Cu1 O1 2.009(2) .
Cu1 N3 2.041(3) .
Cu1 O2 2.258(3) .
Cu2 N5 1.985(3) .
Cu2 N6 1.990(4) .
Cu2 O3 2.004(2) 2
Cu2 N2 2.026(3) .
Cu2 O4 2.273(2) 2
Cu3 N4 2.028(3) .
Cu3 N9 2.061(4) .
Cu3 N10 2.074(3) .
Cu3 N1 2.228(3) .
Cu3 Cl2 2.2611(11) .
N1 C5 1.472(5) .
N1 C3 1.487(4) .
N1 C1 1.494(4) .
C1 C2 1.521(5) .
C2 N2 1.490(4) .
C3 C4 1.565(4) .
C4 N3 1.501(4) .
C5 C6 1.520(5) .
C6 N4 1.497(5) .
N2 C7 1.490(5) .
N2 C9 1.497(5) .
N3 C11 1.472(5) .
N3 C13 1.497(4) .
N4 C17 1.492(5) .
N4 C15 1.498(5) .
C7 C8 1.539(5) .
C8 N5 1.485(5) .
C9 C10 1.487(5) .
C10 N6 1.495(4) .
C11 C12 1.523(5) .
C12 N7 1.473(4) .
C13 C14 1.519(5) .
C14 N8 1.486(4) .
C15 C16 1.485(7) .
C16 N9 1.487(6) .
C17 C18 1.507(6) .
C18 N10 1.468(5) .
C19 O1 1.247(4) .
C19 O3 1.245(4) .
C19 C20 1.576(5) .
C20 O2 1.242(4) .
C20 O4 1.266(4) .
O4 Cu2 2.273(2) 2_545
O3 Cu2 2.004(2) 2_545
Cl3 N12 0.946(13) .
Cl3 O9 1.088(9) .
Cl3 O8 1.380(11) .
Cl3 O10 2.163(10) .
N11 O5 1.181(14) .
N11 O6 1.261(14) .
N11 O7 1.323(15) .
O7 OW5 1.764(16) 4_566
N12 O10 1.242(12) .
N12 O8 1.294(12) .
N12 O9 1.325(12) .
OW5 O7 1.764(16) 4_665
